data_1563551
loop_
_publ_author_name
'Sigmon, Ginger E.'
'Burns, Peter C.'

_publ_section_title
;
 Crystal chemistry of thorium nitrates and chromates
;
_journal_issue 7
_journal_name_full 'Journal of Solid State Chemistry'
_journal_page_first 1604
_journal_page_last 1608
_journal_paper_doi 10.1016/j.jssc.2010.04.042
_journal_volume 183
_journal_year 2010
_chemical_formula_moiety 'Th4+, (CrO4)2-, (H2O)'
_chemical_formula_sum 'Cr2 O10 Th'
_chemical_formula_weight 496.04
_chemical_name_systematic
; 
 'Thorium chromate hydrate'
;
_space_group_IT_number 14
_space_group_name_Hall '-P 2yn'
_space_group_name_H-M_alt 'P 1 21/n 1'
_symmetry_cell_setting monoclinic
_symmetry_space_group_name_H-M 'P 1 21/n 1'
_atom_sites_solution_hydrogens none
_atom_sites_solution_primary direct
_atom_sites_solution_secondary difmap
_audit_creation_method SHELXL-97
_cell_angle_alpha 90.00
_cell_angle_beta 91.793(2)
_cell_angle_gamma 90.00
_cell_formula_units_Z 8
_cell_length_a 12.7305(10)
_cell_length_b 9.4689(8)
_cell_length_c 12.9721(11)
_cell_measurement_temperature 110(2)
_cell_volume 1562.9(2)
_computing_cell_refinement 'SMART-NT v5.0'
_computing_data_collection 'SMART-NT v5.0'
_computing_data_reduction 'SMART-NT v5.0'
_computing_molecular_graphics 'CrystalMaker v2.1'
_computing_structure_refinement 'SHELXL-97 (Sheldrick, 1997)'
_computing_structure_solution 'SHELXS-97 (Sheldrick, 1990)'
_diffrn_ambient_temperature 110(2)
_diffrn_measured_fraction_theta_full 0.979
_diffrn_measured_fraction_theta_max 0.979
_diffrn_measurement_device_type 'Bruker PLATFORM with a SMART CCD detector'
_diffrn_measurement_method \w
_diffrn_radiation_monochromator graphite
_diffrn_radiation_source 'fine-focus sealed tube'
_diffrn_radiation_type MoK\a
_diffrn_radiation_wavelength 0.71073
_diffrn_reflns_av_R_equivalents 0.0810
_diffrn_reflns_av_sigmaI/netI 0.0631
_diffrn_reflns_limit_h_max 19
_diffrn_reflns_limit_h_min -20
_diffrn_reflns_limit_k_max 14
_diffrn_reflns_limit_k_min -15
_diffrn_reflns_limit_l_max 20
_diffrn_reflns_limit_l_min -20
_diffrn_reflns_number 31553
_diffrn_reflns_theta_full 34.52
_diffrn_reflns_theta_max 34.52
_diffrn_reflns_theta_min 1.57
_exptl_absorpt_coefficient_mu 21.746
_exptl_absorpt_correction_T_max 0.410
_exptl_absorpt_correction_T_min 0.160
_exptl_absorpt_correction_type psi-scan
_exptl_absorpt_process_details XPREP
_exptl_crystal_colour orange
_exptl_crystal_density_diffrn 4.216
_exptl_crystal_density_method 'not measured'
_exptl_crystal_description blocky
_exptl_crystal_F_000 1744
_exptl_crystal_size_max 0.150
_exptl_crystal_size_mid 0.100
_exptl_crystal_size_min 0.050
_refine_diff_density_max 17.782
_refine_diff_density_min -4.859
_refine_diff_density_rms 0.753
_refine_ls_extinction_method none
_refine_ls_goodness_of_fit_ref 1.079
_refine_ls_hydrogen_treatment none
_refine_ls_matrix_type full
_refine_ls_number_parameters 236
_refine_ls_number_reflns 6494
_refine_ls_number_restraints 0
_refine_ls_restrained_S_all 1.079
_refine_ls_R_factor_all 0.0705
_refine_ls_R_factor_gt 0.0630
_refine_ls_shift/su_max 0.001
_refine_ls_shift/su_mean 0.000
_refine_ls_structure_factor_coef Fsqd
_refine_ls_weighting_details 'calc w=1/[\s^2^(Fo^2^)+(0.0922P)^2^+70.2076P] where P=(Fo^2^+2Fc^2^)/3'
_refine_ls_weighting_scheme calc
_refine_ls_wR_factor_gt 0.1725
_refine_ls_wR_factor_ref 0.1771
_reflns_number_gt 5550
_reflns_number_total 6494
_reflns_threshold_expression >2sigma(I)
_cod_data_source_file JSSC-2010-183-1604.CIF
_cod_data_source_block 5
_cod_original_sg_symbol_H-M P21/n
_cod_database_code 1563551

loop_
_symmetry_equiv_pos_as_xyz
'x, y, z'
'-x+1/2, y+1/2, -z+1/2'
'-x, -y, -z'
'x-1/2, -y-1/2, z-1/2'

loop_
_atom_site_label
_atom_site_type_symbol
_atom_site_fract_x
_atom_site_fract_y
_atom_site_fract_z
_atom_site_U_iso_or_equiv
_atom_site_adp_type
_atom_site_occupancy
_atom_site_symmetry_multiplicity
_atom_site_calc_flag
_atom_site_refinement_flags
_atom_site_disorder_assembly
_atom_site_disorder_group
Th1 Th 0.14378(3) 0.67121(4) 0.15032(3) 0.00549(10) Uani 1 1 d . . .
Th2 Th 0.63843(3) 0.74812(4) 0.11645(3) 0.00542(10) Uani 1 1 d . . .
Cr1 Cr 0.40779(14) 0.46344(18) 0.13158(13) 0.0065(3) Uani 1 1 d . . .
Cr2 Cr -0.12906(14) 0.47684(19) 0.12775(13) 0.0070(3) Uani 1 1 d . . .
Cr3 Cr 0.35499(17) 0.8654(2) 0.00994(17) 0.0147(4) Uani 1 1 d . . .
Cr4 Cr 0.15335(15) 0.24860(18) 0.12073(14) 0.0070(3) Uani 1 1 d . . .
O1 O 0.3832(8) 0.3825(10) 0.2411(7) 0.0135(16) Uani 1 1 d . . .
O2 O 0.4248(7) 0.3363(10) 0.0446(7) 0.0140(17) Uani 1 1 d . . .
O3 O 0.5160(7) 0.5577(10) 0.1473(8) 0.0141(16) Uani 1 1 d . . .
O4 O 0.3091(7) 0.5631(10) 0.0936(7) 0.0125(16) Uani 1 1 d . . .
O5 O -0.1192(7) 0.3587(10) 0.0337(7) 0.0120(15) Uani 1 1 d . . .
O6 O -0.1074(7) 0.4019(9) 0.2413(7) 0.0119(15) Uani 1 1 d . . .
O7 O -0.2488(7) 0.5412(9) 0.1239(7) 0.0106(15) Uani 1 1 d . . .
O8 O -0.0438(7) 0.6044(10) 0.1133(7) 0.0141(16) Uani 1 1 d . . .
O9 O 0.2459(8) 0.8497(11) 0.0792(9) 0.021(2) Uani 1 1 d . . .
O10 O 0.4599(7) 0.8402(9) 0.0894(7) 0.0103(15) Uani 1 1 d . . .
O11 O 0.3576(8) 1.0284(9) -0.0364(7) 0.0142(17) Uani 1 1 d . . .
O12 O -0.3591(9) 0.2444(11) 0.0858(10) 0.022(2) Uani 1 1 d . . .
O13 O 0.2739(8) 0.6786(10) 0.2841(7) 0.0149(17) Uani 1 1 d . . .
O14 O 0.7857(8) 0.7635(10) -0.0102(7) 0.0154(17) Uani 1 1 d . . .
O15 O 0.1278(7) 0.4185(9) 0.1450(8) 0.0137(16) Uani 1 1 d . . .
O16 O 0.4571(7) 0.6570(9) 0.3903(7) 0.0103(15) Uani 1 1 d . . .
O17 O 0.0183(8) 0.8670(9) 0.0871(7) 0.0136(16) Uani 1 1 d . . .
O18 O 0.0551(10) 0.6099(13) 0.3104(8) 0.026(2) Uani 1 1 d . . .
O19 O -0.1631(8) 0.1374(9) 0.2031(7) 0.0124(16) Uani 1 1 d . . .
O20 O 0.8166(8) 0.8343(10) 0.2000(8) 0.0162(18) Uani 1 1 d . . .

loop_
_atom_site_aniso_label
_atom_site_aniso_U_11
_atom_site_aniso_U_22
_atom_site_aniso_U_33
_atom_site_aniso_U_23
_atom_site_aniso_U_13
_atom_site_aniso_U_12
Th1 0.00522(16) 0.00587(16) 0.00524(16) -0.00031(11) -0.00189(11) -0.00004(11)
Th2 0.00566(17) 0.00531(16) 0.00514(17) -0.00005(11) -0.00232(12) -0.00027(11)
Cr1 0.0063(7) 0.0078(7) 0.0053(6) 0.0006(5) -0.0010(5) -0.0005(5)
Cr2 0.0068(7) 0.0093(7) 0.0049(6) 0.0006(5) -0.0007(5) 0.0007(6)
Cr3 0.0131(9) 0.0142(9) 0.0168(9) 0.0013(7) 0.0007(7) -0.0004(7)
Cr4 0.0069(7) 0.0068(7) 0.0072(7) 0.0011(5) -0.0027(6) -0.0004(5)
O1 0.021(4) 0.014(4) 0.006(3) 0.003(3) 0.000(3) -0.004(3)
O2 0.011(4) 0.021(4) 0.010(4) -0.008(3) -0.004(3) 0.002(3)
O3 0.011(4) 0.011(4) 0.020(4) -0.001(3) -0.003(3) -0.007(3)
O4 0.012(4) 0.012(4) 0.013(4) -0.002(3) 0.001(3) 0.003(3)
O5 0.012(4) 0.017(4) 0.006(3) -0.002(3) -0.004(3) 0.005(3)
O6 0.017(4) 0.011(4) 0.008(3) -0.001(3) 0.002(3) -0.001(3)
O7 0.009(3) 0.010(4) 0.013(4) -0.003(3) 0.001(3) 0.001(3)
O8 0.008(4) 0.015(4) 0.019(4) 0.007(3) -0.001(3) -0.002(3)
O9 0.013(4) 0.015(4) 0.037(6) 0.010(4) 0.014(4) 0.001(3)
O10 0.006(3) 0.011(4) 0.014(4) 0.001(3) -0.004(3) 0.005(3)
O11 0.016(4) 0.008(4) 0.019(4) 0.007(3) 0.006(3) 0.001(3)
O12 0.016(5) 0.017(5) 0.033(6) -0.006(4) -0.005(4) -0.001(3)
O13 0.020(4) 0.017(4) 0.008(4) -0.001(3) -0.010(3) 0.004(3)
O14 0.016(4) 0.020(4) 0.010(4) -0.001(3) 0.001(3) -0.004(3)
O15 0.012(4) 0.006(3) 0.024(5) 0.000(3) 0.001(3) -0.001(3)
O16 0.010(4) 0.006(3) 0.015(4) 0.000(3) 0.000(3) 0.001(3)
O17 0.019(4) 0.009(4) 0.012(4) -0.001(3) -0.007(3) 0.001(3)
O18 0.038(6) 0.026(5) 0.014(4) -0.005(4) 0.009(4) -0.014(5)
O19 0.018(4) 0.008(3) 0.011(4) -0.002(3) 0.000(3) -0.002(3)
O20 0.014(4) 0.014(4) 0.021(5) -0.005(3) 0.004(4) -0.003(3)

loop_
_atom_type_symbol
_atom_type_description
_atom_type_scat_dispersion_real
_atom_type_scat_dispersion_imag
_atom_type_scat_source
O O 0.0106 0.0060 'International Tables Vol C Tables 4.2.6.8 and 6.1.1.4'
Cr Cr 0.3209 0.6236 'International Tables Vol C Tables 4.2.6.8 and 6.1.1.4'
Th Th -7.2400 8.8979 'International Tables Vol C Tables 4.2.6.8 and 6.1.1.4'

loop_
_geom_angle_atom_site_label_1
_geom_angle_atom_site_label_2
_geom_angle_atom_site_label_3
_geom_angle
_geom_angle_site_symmetry_1
_geom_angle_site_symmetry_3
O9 Th1 O13 83.3(4) . .
O9 Th1 O15 139.1(3) . .
O13 Th1 O15 96.2(3) . .
O9 Th1 O5 75.6(4) . 3_565
O13 Th1 O5 142.7(3) . 3_565
O15 Th1 O5 81.2(3) . 3_565
O9 Th1 O18 141.0(4) . .
O13 Th1 O18 73.6(4) . .
O15 Th1 O18 75.5(4) . .
O5 Th1 O18 139.2(4) 3_565 .
O9 Th1 O4 72.1(3) . .
O13 Th1 O4 69.3(3) . .
O15 Th1 O4 69.6(3) . .
O5 Th1 O4 75.1(3) 3_565 .
O18 Th1 O4 124.8(4) . .
O9 Th1 O1 74.3(4) . 2
O13 Th1 O1 70.4(3) . 2
O15 Th1 O1 143.9(3) . 2
O5 Th1 O1 129.9(3) 3_565 2
O18 Th1 O1 68.6(3) . 2
O4 Th1 O1 129.6(3) . 2
O9 Th1 O8 130.2(4) . .
O13 Th1 O8 142.3(3) . .
O15 Th1 O8 70.3(3) . .
O5 Th1 O8 71.8(3) 3_565 .
O18 Th1 O8 69.0(4) . .
O4 Th1 O8 130.9(3) . .
O1 Th1 O8 99.5(3) 2 .
O9 Th1 O17 72.5(3) . .
O13 Th1 O17 129.0(3) . .
O15 Th1 O17 131.2(3) . .
O5 Th1 O17 73.0(3) 3_565 .
O18 Th1 O17 98.2(4) . .
O4 Th1 O17 137.0(3) . .
O1 Th1 O17 60.1(3) 2 .
O8 Th1 O17 62.6(3) . .
O2 Th2 O11 85.7(3) 3_665 3_675
O2 Th2 O6 146.1(3) 3_665 2
O11 Th2 O6 78.5(3) 3_675 2
O2 Th2 O3 71.9(3) 3_665 .
O11 Th2 O3 139.7(3) 3_675 .
O6 Th2 O3 101.7(3) 2 .
O2 Th2 O7 86.9(3) 3_665 1_655
O11 Th2 O7 136.1(3) 3_675 1_655
O6 Th2 O7 124.9(3) 2 1_655
O3 Th2 O7 77.1(3) . 1_655
O2 Th2 O10 72.8(3) 3_665 .
O11 Th2 O10 69.5(3) 3_675 .
O6 Th2 O10 73.7(3) 2 .
O3 Th2 O10 71.9(3) . .
O7 Th2 O10 146.9(3) 1_655 .
O2 Th2 O14 71.6(3) 3_665 .
O11 Th2 O14 68.7(3) 3_675 .
O6 Th2 O14 127.4(3) 2 .
O3 Th2 O14 129.9(3) . .
O7 Th2 O14 67.9(3) 1_655 .
O10 Th2 O14 126.0(3) . .
O2 Th2 O19 134.1(3) 3_665 2
O11 Th2 O19 139.7(3) 3_675 2
O6 Th2 O19 64.2(3) 2 2
O3 Th2 O19 66.9(3) . 2
O7 Th2 O19 65.2(3) 1_655 2
O10 Th2 O19 111.2(3) . 2
O14 Th2 O19 122.7(3) . 2
O2 Th2 O20 137.9(3) 3_665 .
O11 Th2 O20 82.7(3) 3_675 .
O6 Th2 O20 69.7(3) 2 .
O3 Th2 O20 135.9(3) . .
O7 Th2 O20 74.4(3) 1_655 .
O10 Th2 O20 137.5(3) . .
O14 Th2 O20 66.5(3) . .
O19 Th2 O20 70.8(3) 2 .
O4 Cr1 O3 110.8(5) . .
O4 Cr1 O1 111.3(5) . .
O3 Cr1 O1 108.9(5) . .
O4 Cr1 O2 109.1(5) . .
O3 Cr1 O2 110.4(5) . .
O1 Cr1 O2 106.2(5) . .
O8 Cr2 O7 109.9(5) . .
O8 Cr2 O6 109.0(5) . .
O7 Cr2 O6 108.4(5) . .
O8 Cr2 O5 110.3(5) . .
O7 Cr2 O5 108.6(4) . .
O6 Cr2 O5 110.6(4) . .
O12 Cr3 O11 108.5(6) 3_565 .
O12 Cr3 O10 109.6(5) 3_565 .
O11 Cr3 O10 109.3(5) . .
O12 Cr3 O9 113.5(6) 3_565 .
O11 Cr3 O9 107.6(5) . .
O10 Cr3 O9 108.3(5) . .
O16 Cr4 O14 108.0(5) 2_545 3_665
O16 Cr4 O13 108.0(5) 2_545 2_545
O14 Cr4 O13 110.5(5) 3_665 2_545
O16 Cr4 O15 110.5(4) 2_545 .
O14 Cr4 O15 109.2(5) 3_665 .
O13 Cr4 O15 110.6(5) 2_545 .
Cr1 O1 Th1 153.7(5) . 2_545
Cr1 O2 Th2 142.8(5) . 3_665
Cr1 O3 Th2 157.1(6) . .
Cr1 O4 Th1 143.4(5) . .
Cr2 O5 Th1 142.5(5) . 3_565
Cr2 O6 Th2 157.3(5) . 2_545
Cr2 O7 Th2 148.0(5) . 1_455
Cr2 O8 Th1 142.8(5) . .
Cr3 O9 Th1 138.8(6) . .
Cr3 O10 Th2 148.9(5) . .
Cr3 O11 Th2 175.1(6) . 3_675
Cr4 O13 Th1 157.1(5) 2 .
Cr4 O14 Th2 158.9(6) 3_665 .
Cr4 O15 Th1 161.1(5) . .

loop_
_geom_bond_atom_site_label_1
_geom_bond_atom_site_label_2
_geom_bond_distance
_geom_bond_site_symmetry_2
Th1 O9 2.340(9) .
Th1 O13 2.362(9) .
Th1 O15 2.403(9) .
Th1 O5 2.414(9) 3_565
Th1 O18 2.464(10) .
Th1 O4 2.473(9) .
Th1 O1 2.477(9) 2
Th1 O8 2.502(9) .
Th1 O17 2.565(9) .
Th2 O2 2.355(9) 3_665
Th2 O11 2.358(8) 3_675
Th2 O6 2.394(9) 2
Th2 O3 2.425(9) .
Th2 O7 2.429(9) 1_655
Th2 O10 2.449(8) .
Th2 O14 2.535(10) .
Th2 O19 2.575(9) 2
Th2 O20 2.613(10) .
Cr1 O4 1.635(9) .
Cr1 O3 1.648(9) .
Cr1 O1 1.653(9) .
Cr1 O2 1.669(9) .
Cr2 O8 1.639(9) .
Cr2 O7 1.641(9) .
Cr2 O6 1.650(9) .
Cr2 O5 1.663(9) .
Cr3 O12 1.622(12) 3_565
Cr3 O11 1.657(9) .
Cr3 O10 1.678(9) .
Cr3 O9 1.684(10) .
Cr4 O16 1.655(9) 2_545
Cr4 O14 1.656(10) 3_665
Cr4 O13 1.659(9) 2_545
Cr4 O15 1.673(9) .
O1 Th1 2.477(9) 2_545
O2 Th2 2.355(9) 3_665
O5 Th1 2.414(9) 3_565
O6 Th2 2.394(9) 2_545
O7 Th2 2.429(8) 1_455
O11 Th2 2.358(8) 3_675
O12 Cr3 1.622(12) 3_565
O13 Cr4 1.659(9) 2
O14 Cr4 1.656(10) 3_665
O16 Cr4 1.655(9) 2
O19 Th2 2.575(9) 2_545
